data_4070503
loop_
_publ_author_name
'Carr, Michael J.'
'McGrath, Thomas D.'
'Stone, F. Gordon A.'

_publ_section_title
;
 Synthesis and Reactivity of 10-Vertexarachno-Platinacarboranes
;
_journal_issue 9
_journal_name_full Organometallics
_journal_page_first 2099
_journal_paper_doi 10.1021/om7012056
_journal_volume 27
_journal_year 2008
_chemical_formula_moiety 'C11 H30 B8 N2 Pt'
_chemical_formula_sum 'C11 H30 B8 N2 Pt'
_chemical_formula_weight 471.94
_chemical_name_systematic
; 
 ? 
;
_space_group_IT_number 62
_symmetry_cell_setting orthorhombic
_symmetry_space_group_name_Hall '-P 2ac 2n'
_symmetry_space_group_name_H-M 'P n m a'
_atom_sites_solution_hydrogens geom
_atom_sites_solution_primary direct
_atom_sites_solution_secondary difmap
_audit_creation_method SHELXL-97
_cell_angle_alpha 90.00
_cell_angle_beta 90.00
_cell_angle_gamma 90.00
_cell_formula_units_Z 4
_cell_length_a 11.6161(8)
_cell_length_b 17.7030(12)
_cell_length_c 9.5129(6)
_cell_measurement_reflns_used 9897
_cell_measurement_temperature 110(2)
_cell_measurement_theta_max 36.27
_cell_measurement_theta_min 2.77
_cell_volume 1956.2(2)
_computing_cell_refinement
;
  Bruker APEX2 (Bruker, 2003)
;
_computing_data_collection
;
  Bruker APEX2 (Bruker, 2003)
;
_computing_data_reduction
;
  Bruker APEX2 (Bruker, 2003)
;
_computing_molecular_graphics
;
  ORTEP3 for Windows (Farrugia, 1997)
  XSeed (Barbour, 2001)
;
_computing_publication_material
;
  enCIFer (CCDC, 2002)
;
_computing_structure_refinement
;
  SHELXL-97 (Sheldrick, 1986)
;
_computing_structure_solution
;
  SHELXS-97 (Sheldrick, 1986)
;
_diffrn_ambient_temperature 110(2)
_diffrn_measured_fraction_theta_full 0.993
_diffrn_measured_fraction_theta_max 0.996
_diffrn_measurement_device_type 'Bruker-Nonius X8 APEX CCD area detector'
_diffrn_measurement_method 'phi and omega scans'
_diffrn_radiation_monochromator graphite
_diffrn_radiation_source 'fine-focus sealed tube'
_diffrn_radiation_type MoK\a
_diffrn_radiation_wavelength 0.71073
_diffrn_reflns_av_R_equivalents 0.0429
_diffrn_reflns_av_sigmaI/netI 0.0162
_diffrn_reflns_limit_h_max 16
_diffrn_reflns_limit_h_min -16
_diffrn_reflns_limit_k_max 25
_diffrn_reflns_limit_k_min -25
_diffrn_reflns_limit_l_max 13
_diffrn_reflns_limit_l_min -13
_diffrn_reflns_number 47288
_diffrn_reflns_theta_full 25.00
_diffrn_reflns_theta_max 30.51
_diffrn_reflns_theta_min 2.77
_exptl_absorpt_coefficient_mu 7.164
_exptl_absorpt_correction_T_max 0.5980
_exptl_absorpt_correction_T_min 0.2008
_exptl_absorpt_correction_type multi-scan
_exptl_absorpt_process_details 'SADABS (Bruker, 2003)'
_exptl_crystal_colour colourless
_exptl_crystal_density_diffrn 1.602
_exptl_crystal_density_method 'not measured'
_exptl_crystal_description Block
_exptl_crystal_F_000 912
_exptl_crystal_size_max 0.33
_exptl_crystal_size_mid 0.13
_exptl_crystal_size_min 0.08
_refine_diff_density_max 5.149
_refine_diff_density_min -1.360
_refine_diff_density_rms 0.129
_refine_ls_extinction_method none
_refine_ls_goodness_of_fit_ref 1.039
_refine_ls_hydrogen_treatment mixed
_refine_ls_matrix_type full
_refine_ls_number_parameters 118
_refine_ls_number_reflns 3064
_refine_ls_number_restraints 0
_refine_ls_restrained_S_all 1.039
_refine_ls_R_factor_all 0.0222
_refine_ls_R_factor_gt 0.0204
_refine_ls_shift/su_max 0.002
_refine_ls_shift/su_mean 0.000
_refine_ls_structure_factor_coef Fsqd
_refine_ls_weighting_details 'calc w=1/[\s^2^(Fo^2^)+(0.0235P)^2^+4.7091P] where P=(Fo^2^+2Fc^2^)/3'
_refine_ls_weighting_scheme calc
_refine_ls_wR_factor_gt 0.0489
_refine_ls_wR_factor_ref 0.0498
_reflns_number_gt 2891
_reflns_number_total 3064
_reflns_threshold_expression >2sigma(I)
_cod_data_source_file cif.cif
_cod_data_source_block 1
_cod_depositor_comments
;
The following automatic conversions were performed:

'_symmetry_cell_setting' value 'Orthorhombic' changed to
'orthorhombic' according to
/home/saulius/struct/CIF-dictionaries/cif_core.dic dictionary named
'cif_core.dic' version 2.4.1 from 2010-06-29.

Automatic conversion script
Id: cif_fix_values 1715 2011-07-08 13:25:40Z adriana 
;
_cod_original_sg_symbol_H-M Pnma
_cod_database_code 4070503

loop_
_symmetry_equiv_pos_as_xyz
'x, y, z'
'-x+1/2, -y, z+1/2'
'x+1/2, -y+1/2, -z+1/2'
'-x, y+1/2, -z'
'-x, -y, -z'
'x-1/2, y, -z-1/2'
'-x-1/2, y-1/2, z-1/2'
'x, -y-1/2, z'

loop_
_atom_site_label
_atom_site_type_symbol
_atom_site_fract_x
_atom_site_fract_y
_atom_site_fract_z
_atom_site_U_iso_or_equiv
_atom_site_adp_type
_atom_site_occupancy
_atom_site_symmetry_multiplicity
_atom_site_calc_flag
_atom_site_refinement_flags
Pt9 Pt 0.662577(10) 0.2500 0.513549(12) 0.01269(4) Uani 1 2 d S
N12 N 0.52441(18) 0.12559(12) 0.3516(2) 0.0191(4) Uani 1 1 d .
C6 C 0.6672(3) 0.2500 0.8952(4) 0.0200(6) Uani 1 2 d S
H6A H 0.6678 0.2500 0.9962 0.024 Uiso 1 2 calc SR
H6B H 0.5884 0.2500 0.8648 0.024 Uiso 1 2 calc SR
C11 C 0.5741(2) 0.16963(13) 0.4163(2) 0.0168(4) Uani 1 1 d .
C13 C 0.4598(2) 0.07692(14) 0.2552(3) 0.0194(4) Uani 1 1 d .
C14 C 0.4814(4) -0.00468(17) 0.2965(4) 0.0496(11) Uani 1 1 d .
H14A H 0.5627 -0.0142 0.2976 0.074 Uiso 1 1 calc R
H14B H 0.4450 -0.0376 0.2296 0.074 Uiso 1 1 calc R
H14C H 0.4500 -0.0138 0.3883 0.074 Uiso 1 1 calc R
C15 C 0.5064(3) 0.09194(17) 0.1083(3) 0.0276(5) Uani 1 1 d .
H15A H 0.5022 0.1450 0.0885 0.041 Uiso 1 1 calc R
H15B H 0.4614 0.0646 0.0407 0.041 Uiso 1 1 calc R
H15C H 0.5851 0.0756 0.1032 0.041 Uiso 1 1 calc R
C16 C 0.3339(3) 0.1006(3) 0.2644(4) 0.0522(12) Uani 1 1 d .
H16A H 0.3060 0.0920 0.3580 0.078 Uiso 1 1 calc R
H16B H 0.2893 0.0714 0.1990 0.078 Uiso 1 1 calc R
H16C H 0.3271 0.1533 0.2418 0.078 Uiso 1 1 calc R
B1 B 0.8681(2) 0.30069(15) 0.7535(3) 0.0164(4) Uani 1 1 d .
H1 H 0.9376 0.3296 0.7634 0.020 Uiso 1 1 calc R
B2 B 0.8104(3) 0.2500 0.8942(4) 0.0186(7) Uani 1 2 d S
H2 H 0.8184 0.2500 0.9947 0.022 Uiso 1 2 calc SR
B4 B 0.8347(3) 0.2500 0.5985(4) 0.0162(6) Uani 1 2 d S
H4 H 0.8887 0.2500 0.5220 0.019 Uiso 1 2 calc SR
B5 B 0.7352(2) 0.33127(16) 0.8339(3) 0.0177(5) Uani 1 1 d .
B10 B 0.7584(2) 0.33522(15) 0.6383(3) 0.0161(4) Uani 1 1 d .
H5 H 0.726(3) 0.3805(18) 0.896(3) 0.019 Uiso 1 1 d .
H51 H 0.672(3) 0.3402(19) 0.718(3) 0.019 Uiso 1 1 d .
H10 H 0.773(3) 0.3911(18) 0.595(3) 0.019 Uiso 1 1 d .

loop_
_atom_site_aniso_label
_atom_site_aniso_U_11
_atom_site_aniso_U_22
_atom_site_aniso_U_33
_atom_site_aniso_U_23
_atom_site_aniso_U_13
_atom_site_aniso_U_12
Pt9 0.01320(6) 0.01249(6) 0.01238(6) 0.000 -0.00076(4) 0.000
N12 0.0187(9) 0.0194(9) 0.0193(9) -0.0016(7) -0.0013(7) -0.0001(8)
C6 0.0132(14) 0.0185(15) 0.0285(17) 0.000 -0.0040(12) 0.000
C11 0.0170(10) 0.0170(10) 0.0163(9) 0.0008(8) -0.0011(8) 0.0011(8)
C13 0.0179(11) 0.0229(11) 0.0176(10) -0.0025(9) -0.0027(8) -0.0052(9)
C14 0.091(3) 0.0231(14) 0.0348(16) 0.0063(12) -0.0259(18) -0.0207(18)
C15 0.0310(14) 0.0323(14) 0.0196(11) -0.0021(10) 0.0006(10) -0.0018(11)
C16 0.0184(14) 0.099(3) 0.0387(18) -0.031(2) 0.0012(12) -0.0060(17)
B1 0.0135(10) 0.0153(10) 0.0204(11) -0.0015(9) -0.0019(9) -0.0005(9)
B2 0.0180(16) 0.0183(17) 0.0195(16) 0.000 -0.0035(13) 0.000
B4 0.0154(16) 0.0135(15) 0.0198(16) 0.000 0.0021(12) 0.000
B5 0.0177(11) 0.0181(12) 0.0173(11) -0.0036(9) -0.0018(9) 0.0008(9)
B10 0.0169(11) 0.0138(11) 0.0176(11) -0.0004(9) -0.0009(9) 0.0004(9)

loop_
_atom_type_symbol
_atom_type_description
_atom_type_scat_dispersion_real
_atom_type_scat_dispersion_imag
_atom_type_scat_source
C C 0.0033 0.0016 'International Tables Vol C Tables 4.2.6.8 and 6.1.1.4'
B B 0.0013 0.0007 'International Tables Vol C Tables 4.2.6.8 and 6.1.1.4'
N N 0.0061 0.0033 'International Tables Vol C Tables 4.2.6.8 and 6.1.1.4'
Pt Pt -1.7033 8.3905 'International Tables Vol C Tables 4.2.6.8 and 6.1.1.4'
H H 0.0000 0.0000 'International Tables Vol C Tables 4.2.6.8 and 6.1.1.4'

loop_
_geom_angle_atom_site_label_1
_geom_angle_atom_site_label_2
_geom_angle_atom_site_label_3
_geom_angle
_geom_angle_site_symmetry_1
_geom_angle_site_symmetry_3
C11 Pt9 C11 91.65(13) . 8_565
C11 Pt9 B4 130.91(7) . .
C11 Pt9 B4 130.91(7) 8_565 .
C11 Pt9 B10 91.24(10) . 8_565
C11 Pt9 B10 175.42(9) 8_565 8_565
B4 Pt9 B10 48.27(8) . 8_565
C11 Pt9 B10 175.42(9) . .
C11 Pt9 B10 91.24(10) 8_565 .
B4 Pt9 B10 48.27(8) . .
B10 Pt9 B10 85.66(14) 8_565 .
C11 N12 C13 172.7(2) . .
B5 C6 B5 111.3(3) 8_565 .
B5 C6 H6A 109.4 8_565 .
B5 C6 H6A 109.4 . .
B5 C6 H6B 109.4 8_565 .
B5 C6 H6B 109.4 . .
H6A C6 H6B 108.0 . .
N12 C11 Pt9 175.3(2) . .
N12 C13 C14 108.3(2) . .
N12 C13 C15 106.8(2) . .
C14 C13 C15 110.2(3) . .
N12 C13 C16 107.1(2) . .
C14 C13 C16 113.9(3) . .
C15 C13 C16 110.2(3) . .
C13 C14 H14A 109.5 . .
C13 C14 H14B 109.5 . .
H14A C14 H14B 109.5 . .
C13 C14 H14C 109.5 . .
H14A C14 H14C 109.5 . .
H14B C14 H14C 109.5 . .
C13 C15 H15A 109.5 . .
C13 C15 H15B 109.5 . .
H15A C15 H15B 109.5 . .
C13 C15 H15C 109.5 . .
H15A C15 H15C 109.5 . .
H15B C15 H15C 109.5 . .
C13 C16 H16A 109.5 . .
C13 C16 H16B 109.5 . .
H16A C16 H16B 109.5 . .
C13 C16 H16C 109.5 . .
H16A C16 H16C 109.5 . .
H16B C16 H16C 109.5 . .
B2 B1 B4 107.11(19) . .
B2 B1 B10 111.8(2) . .
B4 B1 B10 60.42(15) . .
B2 B1 B1 59.07(11) . 8_565
B4 B1 B1 59.52(11) . 8_565
B10 B1 B1 109.99(12) . 8_565
B2 B1 B5 60.05(16) . .
B4 B1 B5 108.5(2) . .
B10 B1 B5 63.12(15) . .
B1 B1 B5 107.44(12) 8_565 .
B2 B1 H1 121.4 . .
B4 B1 H1 122.5 . .
B10 B1 H1 118.5 . .
B1 B1 H1 122.3 8_565 .
B5 B1 H1 121.1 . .
B1 B2 B1 61.9(2) 8_565 .
B1 B2 B5 61.65(15) 8_565 8_565
B1 B2 B5 110.9(2) . 8_565
B1 B2 B5 110.9(2) 8_565 .
B1 B2 B5 61.65(15) . .
B5 B2 B5 108.0(3) 8_565 .
B1 B2 H2 136.5 8_565 .
B1 B2 H2 136.5 . .
B5 B2 H2 111.7 8_565 .
B5 B2 H2 111.7 . .
B1 B4 B1 61.0(2) 8_565 .
B1 B4 B10 60.31(14) 8_565 8_565
B1 B4 B10 111.1(2) . 8_565
B1 B4 B10 111.1(2) 8_565 .
B1 B4 B10 60.31(14) . .
B10 B4 B10 114.9(3) 8_565 .
B1 B4 Pt9 121.04(19) 8_565 .
B1 B4 Pt9 121.04(19) . .
B10 B4 Pt9 67.69(14) 8_565 .
B10 B4 Pt9 67.69(14) . .
B1 B4 H4 119.2 8_565 .
B1 B4 H4 119.2 . .
B10 B4 H4 118.9 8_565 .
B10 B4 H4 118.9 . .
Pt9 B4 H4 108.7 . .
C6 B5 B2 56.39(17) . .
C6 B5 B1 106.39(19) . .
B2 B5 B1 58.30(18) . .
C6 B5 B10 115.3(2) . .
B2 B5 B10 106.2(2) . .
B1 B5 B10 57.98(14) . .
C6 B5 H5 116.5(17) . .
B2 B5 H5 122.2(17) . .
B1 B5 H5 124.6(17) . .
B10 B5 H5 122.6(17) . .
C6 B5 H51 97.1(14) . .
B2 B5 H51 129.3(14) . .
B1 B5 H51 99.0(14) . .
B10 B5 H51 42.1(13) . .
H5 B5 H51 108(2) . .
B1 B10 B4 59.26(17) . .
B1 B10 B5 58.90(14) . .
B4 B10 B5 104.4(2) . .
B1 B10 Pt9 116.92(15) . .
B4 B10 Pt9 64.03(14) . .
B5 B10 Pt9 115.58(15) . .
B1 B10 H51 102.8(15) . .
B4 B10 H51 125.4(15) . .
B5 B10 H51 45.1(14) . .
Pt9 B10 H51 88.3(15) . .
B1 B10 H10 115.4(17) . .
B4 B10 H10 127.5(17) . .
B5 B10 H10 115.5(17) . .
Pt9 B10 H10 119.9(17) . .
H51 B10 H10 107(2) . .

loop_
_geom_bond_atom_site_label_1
_geom_bond_atom_site_label_2
_geom_bond_distance
_geom_bond_site_symmetry_2
Pt9 C11 1.984(2) .
Pt9 C11 1.984(2) 8_565
Pt9 B4 2.157(4) .
Pt9 B10 2.219(3) 8_565
Pt9 B10 2.219(3) .
N12 C11 1.149(3) .
N12 C13 1.465(3) .
C6 B5 1.742(3) 8_565
C6 B5 1.742(3) .
C6 H6A 0.9600 .
C6 H6B 0.9600 .
C13 C14 1.518(4) .
C13 C15 1.522(4) .
C13 C16 1.523(4) .
C14 H14A 0.9599 .
C14 H14B 0.9599 .
C14 H14C 0.9599 .
C15 H15A 0.9599 .
C15 H15B 0.9599 .
C15 H15C 0.9599 .
C16 H16A 0.9599 .
C16 H16B 0.9599 .
C16 H16C 0.9599 .
B1 B2 1.746(4) .
B1 B4 1.769(4) .
B1 B10 1.788(4) .
B1 B1 1.795(5) 8_565
B1 B5 1.806(4) .
B1 H1 0.9599 .
B2 B1 1.746(4) 8_565
B2 B5 1.778(4) 8_565
B2 B5 1.778(4) .
B2 H2 0.9599 .
B4 B1 1.769(4) 8_565
B4 B10 1.790(3) 8_565
B4 B10 1.790(3) .
B4 H4 0.9599 .
B5 B10 1.881(4) .
B5 H5 1.06(3) .
B5 H51 1.33(3) .
B10 H51 1.26(3) .
B10 H10 1.08(3) .
